data_1008480
loop_
_publ_author_name
'Averbuch-Pouchot, M T'

_publ_section_title
;
Crystal chemistry of cyclo-hexaphosphates. V. Structure of cadmium
sodium cyclo-hexaphosphate tetradecahydrate
;
_journal_coden_ASTM ACSCEE
_journal_name_full 'Acta Crystallographica C (39,1983-)'
_journal_page_first 10
_journal_page_last 13
_journal_volume 46
_journal_year 1990
_chemical_formula_structural 'Cd2 Na2 (P6 O18) (H2 O)14'
_chemical_formula_sum 'Cd2 H28 Na2 O32 P6'
_chemical_name_systematic
;
Dicadmium disodium cyclo-hexaphosphate 14-hydrate
;
_space_group_IT_number 2
_symmetry_cell_setting triclinic
_symmetry_Int_Tables_number 2
_symmetry_space_group_name_Hall '-P 1'
_symmetry_space_group_name_H-M 'P -1'
_cell_angle_alpha 108.25(5)
_cell_angle_beta 110.06(5)
_cell_angle_gamma 79.77(5)
_cell_formula_units_Z 1
_cell_length_a 7.709(1)
_cell_length_b 11.028(6)
_cell_length_c 9.231(2)
_cell_volume 697.9
_refine_ls_R_factor_all 0.019
_cod_original_formula_sum 'H28 Cd2 Na2 O32 P6'
_cod_database_code 1008480

loop_
_symmetry_equiv_pos_as_xyz
x,y,z
-x,-y,-z

loop_
_atom_site_label
_atom_site_type_symbol
_atom_site_symmetry_multiplicity
_atom_site_Wyckoff_symbol
_atom_site_fract_x
_atom_site_fract_y
_atom_site_fract_z
_atom_site_occupancy
_atom_site_attached_hydrogens
_atom_site_calc_flag
Na1 Na1+ 1 g 0. 0.5 0.5 1. 0 d
Na2 Na1+ 2 i 0.59041(1) 0.39358(3) 0.63315(4) 0.5 0 d
Cd1 Cd2+ 2 i 0.59041(1) 0.39358(3) 0.63315(4) 0.5 0 d
Cd2 Cd2+ 1 a 0. 0. 0. 1. 0 d
P1 P5+ 2 i 0.84896(7) 0.80190(5) 0.14057(6) 1. 0 d
P2 P5+ 2 i 0.95844(8) 0.20697(5) 0.53099(6) 1. 0 d
P3 P5+ 2 i 0.70780(7) 0.07088(5) 0.23180(6) 1. 0 d
O1 O2- 2 i 0.2407(2) 0.3167(2) 0.8917(2) 1. 0 d
O2 O2- 2 i 0.0769(2) 0.1831(2) -0.0181(2) 1. 0 d
O3 O2- 2 i 0.3007(2) 0.0808(1) 0.8205(2) 1. 0 d
O4 O2- 2 i -0.0159(2) 0.1754(2) 0.6959(2) 1. 0 d
O5 O2- 2 i 0.1526(3) 0.6678(2) 0.4698(2) 1. 0 d
O6 O2- 2 i 0.1379(2) 0.1887(2) 0.4980(2) 1. 0 d
O7 O2- 2 i 0.8332(2) 0.0916(2) 0.4148(2) 1. 0 d
O8 O2- 2 i 0.1899(2) 0.8905(2) 0.8565(2) 1. 0 d
O9 O2- 2 i 0.5179(2) 0.1308(2) 0.2210(2) 1. 0 d
O10 O2- 2 i 0.6284(3) 0.3279(2) 0.0486(2) 1. 2 d
O11 O2- 2 i 0.5350(3) 0.1945(2) 0.6327(3) 1. 2 d
O12 O2- 2 i 0.2193(3) 0.5607(2) 0.1080(2) 1. 2 d
O13 O2- 2 i 0.6952(3) 0.5446(2) 0.3075(2) 1. 2 d
O14 O2- 2 i 0.7568(2) 0.9819(2) 0.7602(2) 1. 2 d
O15 O2- 2 i 0.4231(3) 0.3831(2) 0.3631(2) 1. 2 d
O16 O2- 2 i 0.9488(5) 0.5980(4) 0.7600(5) 0.5 2 d
O17 O2- 2 i 0.0721(5) 0.3402(3) 0.2854(4) 0.5 2 d
H1 H1+ 2 i 0.682(6) 0.263(4) 0.069(5) 1. 0 d
H2 H1+ 2 i 0.540(6) 0.319(4) 0.010(5) 1. 0 d
H3 H1+ 2 i 0.397(5) 0.860(4) 0.317(5) 1. 0 d
H4 H1+ 2 i 0.553(6) 0.822(4) 0.392(5) 1. 0 d
H5 H1+ 2 i 0.775(6) 0.514(4) 0.950(5) 1. 0 d
H6 H1+ 2 i 0.761(5) 0.399(4) 0.932(5) 1. 0 d
H7 H1+ 2 i 0.685(5) 0.483(4) 0.244(5) 1. 0 d
H8 H1+ 2 i 0.287(5) 0.400(4) 0.723(4) 1. 0 d
H9 H1+ 2 i 0.216(5) 0.071(4) 0.323(5) 1. 0 d
H10 H1+ 2 i 0.313(6) 0.053(4) 0.231(5) 1. 0 d
H11 H1+ 2 i 0.469(6) 0.308(4) 0.313(5) 1. 0 d
H12 H1+ 2 i 0.327(6) 0.374(4) 0.342(5) 1. 0 d
H13 H1+ 2 i 0.98(1) 0.531(8) 0.80(1) 0.5 0 d
H14 H1+ 2 i 0.958(6) 0.680(4) 0.825(5) 1. 0 d
H15 H1+ 2 i 0.91(1) 0.717(8) 0.677(9) 0.5 0 d

loop_
_atom_type_symbol
_atom_type_oxidation_number
Na1+ 1.000
Cd2+ 2.000
P5+ 5.000
O2- -2.000
H1+ 1.000
